data_4022524
loop_
_publ_author_name
'Chrystel Lopin'
'G\'eraldine Gouhier'
'Arnaud Gautier'
'Serge R. Piettre'

_publ_section_title
;
 Phosphonyl, Phosphonothioyl, Phosphonodithioyl, and Phosphonotrithioyl
 Radicals: Generation and Study of Their Addition onto Alkenes
;
_journal_name_full 'Journal of Organic Chemistry'
_journal_page_first 9916
_journal_page_last 9923
_journal_paper_doi 10.1021/jo0348064
_journal_volume 68
_journal_year 2003
_chemical_formula_moiety 'C9 H11 P S3 Se'
_chemical_formula_sum 'C9 H11 P S3 Se'
_chemical_formula_weight 325.29
_chemical_name_systematic
;

  ?

;
_space_group_IT_number 14
_symmetry_cell_setting monoclinic
_symmetry_space_group_name_Hall '-P 2yn'
_symmetry_space_group_name_H-M 'P 1 21/n 1'
_atom_sites_solution_hydrogens geom
_atom_sites_solution_primary direct
_atom_sites_solution_secondary difmap
_audit_creation_method SHELXL-97
_cell_angle_alpha 90.00
_cell_angle_beta 99.98(1)
_cell_angle_gamma 90.00
_cell_formula_units_Z 4
_cell_length_a 8.2740(6)
_cell_length_b 12.801(10)
_cell_length_c 12.387(10)
_cell_measurement_temperature 296(2)
_cell_volume 1292.2(2)
_computing_cell_refinement 'Bruker SMART'
_computing_data_collection 'Bruker SMART'
_computing_data_reduction 'Bruker SAINT'
_computing_molecular_graphics 'Bruker SHELXTL'
_computing_publication_material 'Bruker SHELXTL'
_computing_structure_refinement 'SHELXL-97 (Sheldrick, 1997)'
_computing_structure_solution 'SHELXS-97 (Sheldrick, 1990)'
_diffrn_ambient_temperature 296(2)
_diffrn_measured_fraction_theta_full 0.994
_diffrn_measured_fraction_theta_max 0.994
_diffrn_measurement_device_type 'CCD area detector'
_diffrn_measurement_method 'phi and omega scans'
_diffrn_radiation_monochromator graphite
_diffrn_radiation_source 'fine-focus sealed tube'
_diffrn_radiation_type MoK\a
_diffrn_radiation_wavelength 0.71073
_diffrn_reflns_av_R_equivalents 0.0290
_diffrn_reflns_av_sigmaI/netI 0.0199
_diffrn_reflns_limit_h_max 10
_diffrn_reflns_limit_h_min -10
_diffrn_reflns_limit_k_max 16
_diffrn_reflns_limit_k_min -15
_diffrn_reflns_limit_l_max 15
_diffrn_reflns_limit_l_min -15
_diffrn_reflns_number 10169
_diffrn_reflns_theta_full 26.46
_diffrn_reflns_theta_max 26.46
_diffrn_reflns_theta_min 2.31
_exptl_absorpt_coefficient_mu 3.475
_exptl_absorpt_correction_type none
_exptl_crystal_colour colourless
_exptl_crystal_density_diffrn 1.672
_exptl_crystal_density_method 'not measured'
_exptl_crystal_description plate
_exptl_crystal_F_000 648
_exptl_crystal_size_max 0.8
_exptl_crystal_size_mid 0.5
_exptl_crystal_size_min 0.28
_refine_diff_density_max 0.679
_refine_diff_density_min -0.332
_refine_diff_density_rms 0.061
_refine_ls_extinction_method none
_refine_ls_goodness_of_fit_ref 1.046
_refine_ls_hydrogen_treatment mixed
_refine_ls_matrix_type full
_refine_ls_number_parameters 171
_refine_ls_number_reflns 2654
_refine_ls_number_restraints 0
_refine_ls_restrained_S_all 1.046
_refine_ls_R_factor_all 0.0332
_refine_ls_R_factor_gt 0.0287
_refine_ls_shift/su_max 0.001
_refine_ls_shift/su_mean 0.000
_refine_ls_structure_factor_coef Fsqd
_refine_ls_weighting_details 'calc w=1/[\s^2^(Fo^2^)+(0.0518P)^2^+0.0000P] where P=(Fo^2^+2Fc^2^)/3'
_refine_ls_weighting_scheme calc
_refine_ls_wR_factor_gt 0.0769
_refine_ls_wR_factor_ref 0.0787
_reflns_number_gt 2287
_reflns_number_total 2654
_reflns_threshold_expression >2sigma(I)
_cod_data_source_file jo0348064si20030708_125915.cif
_cod_data_source_block ggs3m
_cod_depositor_comments
;
The following automatic conversions were performed:
'_symmetry_cell_setting' value 'Monoclinic' changed to 'monoclinic'
according to '/home/saulius/struct/CIF-dictionaries/cif_core.dic'
dictionary named 'cif_core.dic' version 2.4.1 from 2010-06-29.

Automatic conversion script
Id: cif_fix_enum 1527 2010-12-29 10:47:43Z saulius 
;
_cod_original_sg_symbol_H-M 'P 21/n'
_cod_database_code 4022524

loop_
_symmetry_equiv_pos_as_xyz
'x, y, z'
'-x+1/2, y+1/2, -z+1/2'
'-x, -y, -z'
'x-1/2, -y-1/2, z-1/2'

loop_
_atom_site_label
_atom_site_type_symbol
_atom_site_fract_x
_atom_site_fract_y
_atom_site_fract_z
_atom_site_U_iso_or_equiv
_atom_site_adp_type
_atom_site_occupancy
_atom_site_symmetry_multiplicity
_atom_site_calc_flag
Se1 Se 0.18702(3) 0.496343(16) 0.36922(2) 0.05590(12) Uani 1 1 d
P1 P 0.27069(6) 0.65946(4) 0.33827(4) 0.04036(14) Uani 1 1 d
S3 S 0.48877(7) 0.66664(5) 0.44888(5) 0.05135(16) Uani 1 1 d
S2 S 0.11302(7) 0.76589(5) 0.38898(5) 0.05427(17) Uani 1 1 d
S1 S 0.29716(8) 0.69047(6) 0.18999(5) 0.06237(18) Uani 1 1 d
C1 C -0.0114(3) 0.49378(15) 0.2635(2) 0.0452(5) Uani 1 1 d
C9 C 0.4160(3) 0.6534(2) 0.57955(19) 0.0559(6) Uani 1 1 d
C7 C 0.1280(4) 0.7291(3) 0.5334(2) 0.0641(7) Uani 1 1 d
C2 C -0.0076(4) 0.4505(2) 0.1630(2) 0.0693(7) Uani 1 1 d
C6 C -0.1564(3) 0.5294(2) 0.2908(2) 0.0589(6) Uani 1 1 d
C4 C -0.2959(5) 0.4749(3) 0.1155(4) 0.0888(13) Uani 1 1 d
C8 C 0.2969(4) 0.7363(3) 0.6019(2) 0.0654(7) Uani 1 1 d
C5 C -0.2996(4) 0.5197(3) 0.2154(3) 0.0778(10) Uani 1 1 d
C3 C -0.1532(5) 0.4420(3) 0.0887(3) 0.0903(11) Uani 1 1 d
H9B H 0.373(3) 0.588(2) 0.5858(19) 0.052(7) Uiso 1 1 d
H9A H 0.517(3) 0.6567(17) 0.628(2) 0.054(6) Uiso 1 1 d
H7B H 0.082(3) 0.658(2) 0.538(2) 0.063(8) Uiso 1 1 d
H7A H 0.052(4) 0.774(2) 0.558(2) 0.078(9) Uiso 1 1 d
H2 H 0.090(4) 0.434(3) 0.145(3) 0.092(11) Uiso 1 1 d
H5 H -0.405(5) 0.543(3) 0.238(3) 0.114(12) Uiso 1 1 d
H8A H 0.286(3) 0.726(2) 0.674(3) 0.070(8) Uiso 1 1 d
H8B H 0.350(4) 0.802(2) 0.586(2) 0.072(8) Uiso 1 1 d
H6 H -0.156(4) 0.561(2) 0.358(3) 0.085(10) Uiso 1 1 d
H3 H -0.142(5) 0.423(3) 0.026(3) 0.105(13) Uiso 1 1 d
H4 H -0.388(5) 0.460(3) 0.074(3) 0.100(11) Uiso 1 1 d

loop_
_atom_site_aniso_label
_atom_site_aniso_U_11
_atom_site_aniso_U_22
_atom_site_aniso_U_33
_atom_site_aniso_U_23
_atom_site_aniso_U_13
_atom_site_aniso_U_12
Se1 0.05312(18) 0.04306(16) 0.06304(19) 0.00475(9) -0.01367(13) -0.00037(9)
P1 0.0366(3) 0.0436(3) 0.0403(3) -0.0015(2) 0.0050(2) 0.0041(2)
S3 0.0381(3) 0.0610(3) 0.0525(3) -0.0032(3) 0.0010(2) -0.0018(2)
S2 0.0530(3) 0.0519(3) 0.0591(3) 0.0007(3) 0.0130(3) 0.0168(2)
S1 0.0627(4) 0.0831(4) 0.0432(3) 0.0043(3) 0.0146(3) 0.0069(3)
C1 0.0421(12) 0.0411(12) 0.0482(12) 0.0040(8) -0.0039(10) -0.0003(8)
C9 0.0605(15) 0.0596(15) 0.0436(12) -0.0027(11) -0.0019(11) -0.0028(12)
C7 0.0659(16) 0.0742(18) 0.0576(15) -0.0063(13) 0.0257(13) 0.0128(14)
C2 0.0713(18) 0.0632(17) 0.0676(17) -0.0205(13) -0.0036(14) 0.0088(14)
C6 0.0510(14) 0.0652(14) 0.0614(16) 0.0140(13) 0.0122(12) 0.0008(12)
C4 0.067(2) 0.0721(18) 0.108(3) 0.027(2) -0.039(2) -0.0177(17)
C8 0.0799(19) 0.0718(18) 0.0451(13) -0.0122(13) 0.0118(12) 0.0018(14)
C5 0.0422(15) 0.087(2) 0.102(3) 0.0362(19) 0.0061(16) -0.0013(14)
C3 0.110(3) 0.077(2) 0.068(2) -0.0216(17) -0.027(2) -0.0026(19)

loop_
_atom_type_symbol
_atom_type_description
_atom_type_scat_dispersion_real
_atom_type_scat_dispersion_imag
_atom_type_scat_source
C C 0.0033 0.0016 'International Tables Vol C Tables 4.2.6.8 and 6.1.1.4'
H H 0.0000 0.0000 'International Tables Vol C Tables 4.2.6.8 and 6.1.1.4'
P P 0.1023 0.0942 'International Tables Vol C Tables 4.2.6.8 and 6.1.1.4'
S S 0.1246 0.1234 'International Tables Vol C Tables 4.2.6.8 and 6.1.1.4'
Se Se -0.0929 2.2259 'International Tables Vol C Tables 4.2.6.8 and 6.1.1.4'

loop_
_geom_angle_atom_site_label_1
_geom_angle_atom_site_label_2
_geom_angle_atom_site_label_3
_geom_angle
C1 Se1 P1 98.73(6)
S1 P1 S2 109.70(4)
S1 P1 S3 113.04(4)
S2 P1 S3 107.12(3)
S1 P1 Se1 116.22(3)
S2 P1 Se1 109.38(3)
S3 P1 Se1 100.76(3)
C9 S3 P1 101.46(9)
C7 S2 P1 100.86(9)
C2 C1 C6 121.0(3)
C2 C1 Se1 118.5(2)
C6 C1 Se1 120.4(2)
C8 C9 S3 115.04(19)
C8 C9 H9B 110.8(16)
S3 C9 H9B 110.4(15)
C8 C9 H9A 112.9(14)
S3 C9 H9A 99.5(15)
H9B C9 H9A 107(2)
C8 C7 S2 115.7(2)
C8 C7 H7B 110.3(16)
S2 C7 H7B 109.4(15)
C8 C7 H7A 113.2(19)
S2 C7 H7A 102.7(18)
H7B C7 H7A 105(2)
C1 C2 C3 118.8(3)
C1 C2 H2 119(2)
C3 C2 H2 122(2)
C1 C6 C5 119.0(3)
C1 C6 H6 120(2)
C5 C6 H6 121(2)
C3 C4 C5 120.8(3)
C3 C4 H4 120(3)
C5 C4 H4 118(3)
C9 C8 C7 115.2(2)
C9 C8 H8A 105.0(17)
C7 C8 H8A 107.3(17)
C9 C8 H8B 103.9(17)
C7 C8 H8B 109.6(16)
H8A C8 H8B 116(2)
C4 C5 C6 119.9(3)
C4 C5 H5 122(2)
C6 C5 H5 118(2)
C4 C3 C2 120.6(3)
C4 C3 H3 125(3)
C2 C3 H3 114(3)

loop_
_geom_bond_atom_site_label_1
_geom_bond_atom_site_label_2
_geom_bond_distance
Se1 C1 1.915(2)
Se1 P1 2.2536(6)
P1 S1 1.9285(8)
P1 S2 2.0584(7)
P1 S3 2.0699(7)
S3 C9 1.830(3)
S2 C7 1.833(3)
C1 C2 1.369(4)
C1 C6 1.379(4)
C9 C8 1.507(4)
C9 H9B 0.92(3)
C9 H9A 0.94(3)
C7 C8 1.507(4)
C7 H7B 1.00(3)
C7 H7A 0.94(3)
C2 C3 1.387(4)
C2 H2 0.90(4)
C6 C5 1.381(4)
C6 H6 0.92(3)
C4 C3 1.348(6)
C4 C5 1.369(6)
C4 H4 0.86(4)
C8 H8A 0.93(3)
C8 H8B 0.99(3)
C5 H5 1.00(4)
C3 H3 0.84(4)

loop_
_geom_torsion_atom_site_label_1
_geom_torsion_atom_site_label_2
_geom_torsion_atom_site_label_3
_geom_torsion_atom_site_label_4
_geom_torsion
C1 Se1 P1 S1 -56.51(8)
C1 Se1 P1 S2 68.35(8)
C1 Se1 P1 S3 -179.04(8)
S1 P1 S3 C9 171.91(9)
S2 P1 S3 C9 50.96(9)
Se1 P1 S3 C9 -63.37(9)
S1 P1 S2 C7 -173.81(11)
S3 P1 S2 C7 -50.76(11)
Se1 P1 S2 C7 57.63(11)
P1 Se1 C1 C2 96.1(2)
P1 Se1 C1 C6 -87.62(19)
P1 S3 C9 C8 -59.2(2)
P1 S2 C7 C8 59.9(2)
C6 C1 C2 C3 -0.6(4)
Se1 C1 C2 C3 175.7(2)
C2 C1 C6 C5 0.8(4)
Se1 C1 C6 C5 -175.4(2)
S3 C9 C8 C7 71.6(3)
S2 C7 C8 C9 -72.3(3)
C3 C4 C5 C6 -1.4(5)
C1 C6 C5 C4 0.2(4)
C5 C4 C3 C2 1.6(5)
C1 C2 C3 C4 -0.6(5)

loop_
_cod_related_entry_id
_cod_related_entry_database
_cod_related_entry_code
1 ChemSpider 4414831
